data_4349465
loop_
_publ_author_name
'Masoomi, Mohammad Yaser'
'Bagheri, Minoo'
'Morsali, Ali'
'Junk, Peter C.'

_publ_section_title
;
 High photodegradation efficiency of phenol by mixed-metal--organic
 frameworks
;
_journal_issue 7
_journal_name_full 'Inorganic Chemistry Frontiers'
_journal_page_first 944
_journal_paper_doi 10.1039/C6QI00067C
_journal_volume 3
_journal_year 2016
_chemical_formula_sum 'C22.5 H18.5 Cd0.15 N2.5 O5.5 Zn0.85'
_chemical_formula_weight 484.32
_chemical_name_common pcj031
_space_group_IT_number 15
_space_group_name_Hall '-C 2yc'
_space_group_name_H-M_alt 'C 1 2/c 1'
_symmetry_cell_setting monoclinic
_symmetry_space_group_name_H-M 'C 1 2/c 1'
_atom_sites_solution_hydrogens geom
_atom_sites_solution_primary direct
_atom_sites_solution_secondary difmap
_audit_creation_method SHELXL-97
_audit_update_record
;
2014-06-06 deposited with the CCDC.
2016-04-25 downloaded from the CCDC.
;
_cell_angle_alpha 90.00
_cell_angle_beta 98.992(9)
_cell_angle_gamma 90.00
_cell_formula_units_Z 8
_cell_length_a 26.982(13)
_cell_length_b 8.033(4)
_cell_length_c 23.293(12)
_cell_measurement_temperature 293(1)
_cell_volume 4987(4)
_computing_cell_refinement 'Bruker SMART (Bruker)'
_computing_data_collection 'Bruker SMART (Bruker)'
_computing_data_reduction 'Bruker SAINT (Bruker)'
_computing_molecular_graphics 'X-Seed (Barbour, 1999)'
_computing_publication_material 'CIFTAB (Sheldrick, 1997)'
_computing_structure_refinement 'SHELXL-97 (Sheldrick, 1997)'
_computing_structure_solution 'SHELXS-97 (Sheldrick, 1990)'
_diffrn_ambient_temperature 293(1)
_diffrn_measured_fraction_theta_full 0.937
_diffrn_measured_fraction_theta_max 0.937
_diffrn_measurement_device_type 'Bruker X8 Apex II CCD'
_diffrn_measurement_method 'phi and omega scans'
_diffrn_radiation_monochromator graphite
_diffrn_radiation_source 'fine-focus sealed tube'
_diffrn_radiation_type MoK\a
_diffrn_radiation_wavelength 0.71073
_diffrn_reflns_av_R_equivalents 0.0621
_diffrn_reflns_av_sigmaI/netI 0.0948
_diffrn_reflns_limit_h_max 36
_diffrn_reflns_limit_h_min -36
_diffrn_reflns_limit_k_max 10
_diffrn_reflns_limit_k_min -10
_diffrn_reflns_limit_l_max 31
_diffrn_reflns_limit_l_min -13
_diffrn_reflns_number 15213
_diffrn_reflns_theta_full 28.59
_diffrn_reflns_theta_max 28.59
_diffrn_reflns_theta_min 2.15
_exptl_absorpt_coefficient_mu 1.004
_exptl_absorpt_correction_T_max 0.9063
_exptl_absorpt_correction_T_min 0.8640
_exptl_absorpt_correction_type multi-scan
_exptl_absorpt_process_details SADABS
_exptl_crystal_density_diffrn 1.290
_exptl_crystal_density_method 'not measured'
_exptl_crystal_F_000 1982
_exptl_crystal_size_max 0.15
_exptl_crystal_size_mid 0.10
_exptl_crystal_size_min 0.10
_refine_diff_density_max 0.988
_refine_diff_density_min -0.746
_refine_diff_density_rms 0.149
_refine_ls_extinction_expression Fc^*^=kFc[1+0.001xFc^2^\l^3^/sin(2\q)]^-1/4^
_refine_ls_extinction_method SHELXL
_refine_ls_goodness_of_fit_ref 1.079
_refine_ls_hydrogen_treatment constr
_refine_ls_matrix_type full
_refine_ls_number_parameters 308
_refine_ls_number_reflns 5966
_refine_ls_number_restraints 54
_refine_ls_restrained_S_all 1.089
_refine_ls_R_factor_all 0.1215
_refine_ls_R_factor_gt 0.0821
_refine_ls_shift/su_max 1.032
_refine_ls_shift/su_mean 0.019
_refine_ls_structure_factor_coef Fsqd
_refine_ls_weighting_details 'calc w=1/[\s^2^(Fo^2^)+(0.2000P)^2^+0.0000P] where P=(Fo^2^+2Fc^2^)/3'
_refine_ls_weighting_scheme calc
_refine_ls_wR_factor_gt 0.2028
_refine_ls_wR_factor_ref 0.2243
_reflns_number_gt 4080
_reflns_number_total 5966
_reflns_threshold_expression >2sigma(I)
_cod_data_source_file c6qi00067c2.cif
_cod_data_source_block C:\JUNKIE\xray\JCU\pcj031\pcj031.CIF
_cod_depositor_comments
;
The following automatic conversions were performed:

data item '_exptl_absorpt_correction_type' value 'Multi-scan' was
changed to 'multi-scan' in accordance with the
/home/saulius/struct/COD-crude-data/automatic-downloads/DataCite-retrospective/RSC/depositions/lib/dictionaries/cif_core.dic
dictionary named 'cif_core.dic' version 2.4.2 last updated on
2011-04-26.

Automatic conversion script
Id: cif_fix_values 6909 2019-04-08 15:41:33Z antanas 
;
_cod_original_sg_symbol_H-M C2/c
_cod_original_formula_sum 'C22.50 H18.50 Cd0.15 N2.50 O5.50 Zn0.85'
_cod_database_code 4349465

loop_
_symmetry_equiv_pos_as_xyz
'x, y, z'
'-x, y, -z+1/2'
'x+1/2, y+1/2, z'
'-x+1/2, y+1/2, -z+1/2'
'-x, -y, -z'
'x, -y, z-1/2'
'-x+1/2, -y+1/2, -z'
'x+1/2, -y+1/2, z-1/2'

loop_
_atom_site_label
_atom_site_type_symbol
_atom_site_fract_x
_atom_site_fract_y
_atom_site_fract_z
_atom_site_U_iso_or_equiv
_atom_site_adp_type
_atom_site_occupancy
_atom_site_symmetry_multiplicity
_atom_site_calc_flag
_atom_site_refinement_flags
Cd1 Cd 0.039809(17) 0.12477(6) 0.00164(2) 0.0282(2) Uani 0.15 1 d P
O1 O -0.01395(12) 0.2334(4) 0.04153(17) 0.0412(9) Uani 1 1 d .
O2 O -0.07441(14) 0.0469(5) 0.04215(18) 0.0465(10) Uani 1 1 d .
O3 O -0.14745(17) 0.6099(7) 0.1966(2) 0.0843(19) Uani 1 1 d .
O4 O -0.06114(14) 0.9950(5) 0.42339(17) 0.0460(9) Uani 1 1 d .
O5 O -0.00136(14) 0.8083(5) 0.42418(16) 0.0451(9) Uani 1 1 d .
N1 N 0.09385(13) 0.3019(5) 0.01482(17) 0.0286(8) Uani 1 1 d U
N2 N 0.23422(17) 0.6798(6) -0.0009(2) 0.0505(12) Uani 1 1 d U
N3 N 0.2350(4) 0.3692(12) 0.1594(5) 0.054(3) Uani 0.50 1 d PU
C1 C -0.05422(18) 0.1841(6) 0.0556(2) 0.0330(10) Uani 1 1 d .
C2 C -0.07992(18) 0.2987(7) 0.0912(2) 0.0372(11) Uani 1 1 d .
C3 C -0.1220(2) 0.2491(9) 0.1141(3) 0.0561(17) Uani 1 1 d .
H3 H -0.1354 0.1436 0.1059 0.067 Uiso 1 1 calc R
C4 C -0.1440(2) 0.3568(10) 0.1492(3) 0.067(2) Uani 1 1 d .
H4 H -0.1728 0.3243 0.1637 0.081 Uiso 1 1 calc R
C5 C -0.1246(2) 0.5042(10) 0.1620(3) 0.0627(19) Uani 1 1 d .
C6 C -0.0839(2) 0.5631(8) 0.1374(3) 0.0549(16) Uani 1 1 d .
H6 H -0.0720 0.6711 0.1444 0.066 Uiso 1 1 calc R
C7 C -0.06202(19) 0.4576(7) 0.1029(2) 0.0418(12) Uani 1 1 d .
H7 H -0.0344 0.4938 0.0869 0.050 Uiso 1 1 calc R
C8 C -0.1191(2) 0.6749(10) 0.2458(3) 0.0600(18) Uani 1 1 d .
C9 C -0.1362(2) 0.8146(11) 0.2677(3) 0.073(2) Uani 1 1 d .
H9 H -0.1649 0.8663 0.2485 0.087 Uiso 1 1 calc R
C10 C -0.1109(3) 0.8811(8) 0.3187(3) 0.0599(18) Uani 1 1 d .
H10 H -0.1232 0.9765 0.3342 0.072 Uiso 1 1 calc R
C11 C -0.06782(18) 0.8086(7) 0.3469(2) 0.0381(12) Uani 1 1 d .
C12 C -0.0514(2) 0.6643(7) 0.3229(2) 0.0448(13) Uani 1 1 d .
H12 H -0.0226 0.6118 0.3414 0.054 Uiso 1 1 calc R
C13 C -0.0766(2) 0.5978(8) 0.2731(3) 0.0569(17) Uani 1 1 d .
H13 H -0.0650 0.5010 0.2577 0.068 Uiso 1 1 calc R
C14 C -0.04142(19) 0.8751(6) 0.4020(2) 0.0349(11) Uani 1 1 d .
C15 C 0.13486(18) 0.2921(6) -0.0096(3) 0.0415(13) Uani 1 1 d .
H15 H 0.1399 0.1973 -0.0308 0.050 Uiso 1 1 calc R
C16 C 0.17047(19) 0.4166(7) -0.0048(3) 0.0452(14) Uani 1 1 d .
H16 H 0.1991 0.4038 -0.0221 0.054 Uiso 1 1 calc R
C17 C 0.16389(18) 0.5570(7) 0.0249(2) 0.0362(11) Uani 1 1 d U
C18 C 0.1218(2) 0.5675(8) 0.0510(3) 0.0534(17) Uani 1 1 d .
H18 H 0.1157 0.6617 0.0720 0.064 Uiso 1 1 calc R
C19 C 0.0882(2) 0.4326(7) 0.0454(3) 0.0473(15) Uani 1 1 d .
H19 H 0.0604 0.4379 0.0645 0.057 Uiso 1 1 calc R
C20 C 0.19881(19) 0.6990(7) 0.0280(3) 0.0404(12) Uani 1 1 d U
C21 C 0.1896(3) 0.8478(9) 0.0620(5) 0.096(4) Uani 1 1 d .
H21A H 0.1992 0.8251 0.1027 0.143 Uiso 1 1 calc R
H21B H 0.1545 0.8755 0.0544 0.143 Uiso 1 1 calc R
H21C H 0.2089 0.9394 0.0510 0.143 Uiso 1 1 calc R
C22 C 0.2691(10) 0.385(3) 0.1178(12) 0.124(8) Uani 0.50 1 d PU
H22A H 0.2805 0.2759 0.1085 0.185 Uiso 0.50 1 calc PR
H22B H 0.2974 0.4510 0.1341 0.185 Uiso 0.50 1 calc PR
H22C H 0.2522 0.4368 0.0831 0.185 Uiso 0.50 1 calc PR
C23 C 0.2097(10) 0.228(4) 0.1533(12) 0.139(9) Uani 0.50 1 d PU
H23A H 0.2325 0.1362 0.1606 0.208 Uiso 0.50 1 calc PR
H23B H 0.1917 0.2204 0.1145 0.208 Uiso 0.50 1 calc PR
H23C H 0.1864 0.2251 0.1805 0.208 Uiso 0.50 1 calc PR
C24 C 0.2317(6) 0.5051(17) 0.1921(6) 0.106(6) Uani 0.50 1 d PU
H24 H 0.2062 0.5094 0.2146 0.128 Uiso 0.50 1 calc PR
O6 O 0.2599(6) 0.6217(17) 0.1939(6) 0.127(5) Uani 0.50 1 d PRU
Zn1 Zn 0.039809(17) 0.12477(6) 0.00164(2) 0.0282(2) Uani 0.85 1 d P

loop_
_atom_site_aniso_label
_atom_site_aniso_U_11
_atom_site_aniso_U_22
_atom_site_aniso_U_33
_atom_site_aniso_U_23
_atom_site_aniso_U_13
_atom_site_aniso_U_12
Cd1 0.0303(3) 0.0284(3) 0.0283(3) 0.0005(2) 0.0118(2) -0.01372(18)
O1 0.0373(18) 0.043(2) 0.048(2) -0.0109(18) 0.0227(17) -0.0050(15)
O2 0.054(2) 0.035(2) 0.056(3) -0.0133(19) 0.026(2) -0.0139(16)
O3 0.042(2) 0.137(5) 0.071(3) -0.068(3) 0.000(2) 0.019(2)
O4 0.051(2) 0.046(2) 0.041(2) -0.0157(18) 0.0092(19) 0.0114(16)
O5 0.045(2) 0.055(2) 0.033(2) -0.0134(18) 0.0014(17) 0.0142(17)
N1 0.0288(14) 0.0275(15) 0.0308(15) 0.0000(13) 0.0085(13) -0.0071(12)
N2 0.0473(17) 0.0494(18) 0.057(2) -0.0030(16) 0.0139(16) -0.0172(15)
N3 0.053(3) 0.053(3) 0.054(3) -0.0018(19) 0.0065(19) -0.0006(19)
C1 0.036(2) 0.037(3) 0.026(2) -0.006(2) 0.007(2) 0.001(2)
C2 0.037(2) 0.045(3) 0.032(3) -0.012(2) 0.011(2) -0.007(2)
C3 0.045(3) 0.068(4) 0.062(4) -0.025(3) 0.032(3) -0.022(3)
C4 0.046(3) 0.101(6) 0.062(4) -0.036(4) 0.030(3) -0.020(3)
C5 0.039(3) 0.096(5) 0.053(4) -0.048(4) 0.007(3) 0.007(3)
C6 0.050(3) 0.054(3) 0.060(4) -0.030(3) 0.005(3) -0.003(3)
C7 0.036(3) 0.050(3) 0.039(3) -0.011(3) 0.005(2) -0.005(2)
C8 0.038(3) 0.095(5) 0.048(4) -0.042(4) 0.008(3) 0.006(3)
C9 0.054(4) 0.108(6) 0.050(4) -0.033(4) -0.011(3) 0.044(4)
C10 0.062(4) 0.067(4) 0.049(3) -0.026(3) 0.002(3) 0.031(3)
C11 0.036(2) 0.050(3) 0.030(3) -0.010(2) 0.011(2) 0.006(2)
C12 0.048(3) 0.049(3) 0.037(3) -0.015(3) 0.003(3) 0.015(2)
C13 0.057(3) 0.062(4) 0.052(4) -0.026(3) 0.008(3) 0.017(3)
C14 0.040(3) 0.039(3) 0.028(2) -0.002(2) 0.012(2) 0.005(2)
C15 0.039(3) 0.033(3) 0.058(4) -0.015(3) 0.022(3) -0.014(2)
C16 0.035(2) 0.037(3) 0.069(4) -0.004(3) 0.026(3) -0.013(2)
C17 0.0337(17) 0.0370(18) 0.0395(18) -0.0016(15) 0.0102(15) -0.0071(14)
C18 0.047(3) 0.044(3) 0.078(5) -0.026(3) 0.036(3) -0.025(3)
C19 0.040(3) 0.050(3) 0.058(4) -0.024(3) 0.027(3) -0.022(2)
C20 0.0365(17) 0.0399(19) 0.0453(19) -0.0002(16) 0.0082(16) -0.0069(15)
C21 0.069(5) 0.053(4) 0.176(11) -0.040(5) 0.056(6) -0.035(3)
C22 0.124(8) 0.124(8) 0.123(8) 0.000(2) 0.019(2) 0.002(2)
C23 0.139(9) 0.138(9) 0.138(9) 0.001(2) 0.020(2) -0.002(2)
C24 0.106(7) 0.107(7) 0.107(7) 0.000(2) 0.017(2) 0.000(2)
O6 0.126(6) 0.127(6) 0.128(6) -0.001(2) 0.019(2) -0.003(2)
Zn1 0.0303(3) 0.0284(3) 0.0283(3) 0.0005(2) 0.0118(2) -0.01372(18)

loop_
_atom_type_symbol
_atom_type_description
_atom_type_scat_dispersion_real
_atom_type_scat_dispersion_imag
_atom_type_scat_source
C C 0.0033 0.0016 'International Tables Vol C Tables 4.2.6.8 and 6.1.1.4'
H H 0.0000 0.0000 'International Tables Vol C Tables 4.2.6.8 and 6.1.1.4'
N N 0.0061 0.0033 'International Tables Vol C Tables 4.2.6.8 and 6.1.1.4'
O O 0.0106 0.0060 'International Tables Vol C Tables 4.2.6.8 and 6.1.1.4'
Cd Cd -0.8075 1.2024 'International Tables Vol C Tables 4.2.6.8 and 6.1.1.4'
Zn Zn 0.2839 1.4301 'International Tables Vol C Tables 4.2.6.8 and 6.1.1.4'

loop_
_geom_angle_atom_site_label_1
_geom_angle_atom_site_label_2
_geom_angle_atom_site_label_3
_geom_angle
_geom_angle_site_symmetry_1
_geom_angle_site_symmetry_3
N1 Cd1 O2 100.19(15) . 5
N1 Cd1 O1 100.19(15) . .
O2 Cd1 O1 159.62(14) 5 .
N1 Cd1 O5 103.22(16) . 6_565
O2 Cd1 O5 87.94(17) 5 6_565
O1 Cd1 O5 87.85(16) . 6_565
N1 Cd1 O4 97.44(16) . 2_545
O2 Cd1 O4 89.57(17) 5 2_545
O1 Cd1 O4 87.37(16) . 2_545
O5 Cd1 O4 159.31(15) 6_565 2_545
N1 Cd1 Zn1 172.58(11) . 5
O2 Cd1 Zn1 85.12(10) 5 5
O1 Cd1 Zn1 74.55(10) . 5
O5 Cd1 Zn1 82.03(10) 6_565 5
O4 Cd1 Zn1 77.30(11) 2_545 5
N1 Cd1 Cd1 172.58(11) . 5
O2 Cd1 Cd1 85.12(10) 5 5
O1 Cd1 Cd1 74.55(10) . 5
O5 Cd1 Cd1 82.03(10) 6_565 5
O4 Cd1 Cd1 77.30(11) 2_545 5
Zn1 Cd1 Cd1 0.00(2) 5 5
C1 O1 Cd1 134.1(3) . .
C1 O2 Zn1 120.7(3) . 5
C1 O2 Cd1 120.7(3) . 5
Zn1 O2 Cd1 0.00(3) 5 5
C8 O3 C5 118.6(5) . .
C14 O4 Zn1 131.3(4) . 2_565
C14 O4 Cd1 131.3(4) . 2_565
Zn1 O4 Cd1 0.00(3) 2_565 2_565
C14 O5 Zn1 124.9(3) . 6_566
C14 O5 Cd1 124.9(3) . 6_566
Zn1 O5 Cd1 0.000(17) 6_566 6_566
C19 N1 C15 117.7(4) . .
C19 N1 Cd1 120.7(3) . .
C15 N1 Cd1 121.6(3) . .
C20 N2 N2 113.0(6) . 7_565
C23 N3 C24 132.8(15) . .
C23 N3 C22 112.1(16) . .
C24 N3 C22 114.7(13) . .
O1 C1 O2 125.3(4) . .
O1 C1 C2 116.9(4) . .
O2 C1 C2 117.7(4) . .
C7 C2 C3 118.2(5) . .
C7 C2 C1 120.5(4) . .
C3 C2 C1 121.3(5) . .
C2 C3 C4 120.0(6) . .
C5 C4 C3 120.3(5) . .
C4 C5 O3 119.2(6) . .
C4 C5 C6 121.7(5) . .
O3 C5 C6 118.8(6) . .
C7 C6 C5 118.1(6) . .
C6 C7 C2 121.5(5) . .
C9 C8 C13 120.9(6) . .
C9 C8 O3 116.9(6) . .
C13 C8 O3 122.1(6) . .
C8 C9 C10 119.8(6) . .
C11 C10 C9 120.9(5) . .
C10 C11 C12 117.5(5) . .
C10 C11 C14 121.5(5) . .
C12 C11 C14 120.9(5) . .
C13 C12 C11 121.6(5) . .
C12 C13 C8 119.3(5) . .
O4 C14 O5 124.5(5) . .
O4 C14 C11 117.0(5) . .
O5 C14 C11 118.6(4) . .
N1 C15 C16 122.7(5) . .
C17 C16 C15 120.1(4) . .
C16 C17 C18 117.6(5) . .
C16 C17 C20 122.6(4) . .
C18 C17 C20 119.8(5) . .
C17 C18 C19 118.6(5) . .
N1 C19 C18 123.2(4) . .
N2 C20 C17 114.2(5) . .
N2 C20 C21 126.2(5) . .
C17 C20 C21 119.5(5) . .
O6 C24 N3 123.8(8) . .

loop_
_geom_bond_atom_site_label_1
_geom_bond_atom_site_label_2
_geom_bond_distance
_geom_bond_site_symmetry_2
Cd1 N1 2.026(4) .
Cd1 O2 2.028(4) 5
Cd1 O1 2.037(3) .
Cd1 O5 2.038(4) 6_565
Cd1 O4 2.038(4) 2_545
Cd1 Zn1 2.9305(13) 5
Cd1 Cd1 2.9305(13) 5
O1 C1 1.248(5) .
O2 C1 1.248(6) .
O2 Zn1 2.028(4) 5
O2 Cd1 2.028(4) 5
O3 C8 1.377(8) .
O3 C5 1.381(7) .
O4 C14 1.242(5) .
O4 Zn1 2.038(4) 2_565
O4 Cd1 2.038(4) 2_565
O5 C14 1.244(6) .
O5 Zn1 2.038(4) 6_566
O5 Cd1 2.038(4) 6_566
N1 C19 1.291(7) .
N1 C15 1.323(5) .
N2 C20 1.261(6) .
N2 N2 1.410(9) 7_565
N3 C23 1.32(3) .
N3 C24 1.342(16) .
N3 C22 1.44(2) .
C1 C2 1.481(7) .
C2 C7 1.377(8) .
C2 C3 1.386(6) .
C3 C4 1.386(8) .
C4 C5 1.311(9) .
C5 C6 1.397(9) .
C6 C7 1.364(7) .
C8 C9 1.343(9) .
C8 C13 1.369(9) .
C9 C10 1.383(9) .
C10 C11 1.371(8) .
C11 C12 1.389(7) .
C11 C14 1.468(7) .
C12 C13 1.358(9) .
C15 C16 1.379(7) .
C16 C17 1.349(8) .
C17 C18 1.371(6) .
C17 C20 1.474(7) .
C18 C19 1.407(7) .
C20 C21 1.476(9) .
C24 O6 1.2030 .
